data_7004209
loop_
_publ_author_name
'Suresh, D.'
'Balakrishna, Maravanji S.'
'Mague, Joel T.'

_publ_section_title
;
 Novel octanuclear copper(i) metallomacrocycles and their
 transformation into hexanuclear 2-dimensional grids of copper(i)
 coordination polymers containing cyclodiphosphazanes,
 [(\m-NtBuP)2(NC4H8X)2] (X = NMe, O)
;
_journal_issue 25
_journal_name_full 'Dalton Transactions'
_journal_page_first 3272
_journal_page_last 3274
_journal_paper_doi 10.1039/b804311f
_journal_year 2008
_chemical_formula_moiety 'C56 H90 Cu4 I4 N14 O4 P4'
_chemical_formula_sum 'C56 H90 Cu4 I4 N14 O4 P4'
_chemical_formula_weight 1909.06
_chemical_name_systematic
;
?
;
_space_group_IT_number 56
_symmetry_cell_setting orthorhombic
_symmetry_space_group_name_Hall '-P 2ab 2ac'
_symmetry_space_group_name_H-M 'P c c n'
_atom_sites_solution_hydrogens geom
_atom_sites_solution_primary direct
_atom_sites_solution_secondary difmap
_audit_creation_method SHELXL-97
_cell_angle_alpha 90.00
_cell_angle_beta 90.00
_cell_angle_gamma 90.00
_cell_formula_units_Z 4
_cell_length_a 22.928(1)
_cell_length_b 14.8182(7)
_cell_length_c 21.085(1)
_cell_measurement_reflns_used 9630
_cell_measurement_temperature 100(2)
_cell_measurement_theta_max 28.42
_cell_measurement_theta_min 2.37
_cell_volume 7163.7(6)
_computing_cell_refinement 'Bruker APEX2 (Bruker-AXS, 2006)'
_computing_data_collection 'Bruker APEX2 (Bruker-AXS, 2006)'
_computing_data_reduction 'Bruker SAINT+ (Bruker-AXS, 2006a)'
_computing_molecular_graphics 'Bruker APEX2 (Bruker-AXS, 2006)'
_computing_publication_material 'Bruker APEX2 (Bruker-AXS, 2006)'
_computing_structure_refinement 'SHELXL-97 (Sheldrick, 1997)'
_computing_structure_solution 'SHELXS-97 (Sheldrick, 1997)'
_diffrn_ambient_temperature 100(2)
_diffrn_measured_fraction_theta_full 0.953
_diffrn_measured_fraction_theta_max 0.953
_diffrn_measurement_device_type 'Bruker-AXS Smart APEX CCD area detector'
_diffrn_measurement_method 'phi and omega scans'
_diffrn_radiation_monochromator graphite
_diffrn_radiation_source 'fine-focus sealed tube'
_diffrn_radiation_type MoK\a
_diffrn_radiation_wavelength 0.71073
_diffrn_reflns_av_R_equivalents 0.0387
_diffrn_reflns_av_sigmaI/netI 0.0253
_diffrn_reflns_limit_h_max 30
_diffrn_reflns_limit_h_min -30
_diffrn_reflns_limit_k_max 19
_diffrn_reflns_limit_k_min -19
_diffrn_reflns_limit_l_max 28
_diffrn_reflns_limit_l_min -28
_diffrn_reflns_number 61113
_diffrn_reflns_theta_full 28.72
_diffrn_reflns_theta_max 28.72
_diffrn_reflns_theta_min 1.64
_exptl_absorpt_coefficient_mu 3.037
_exptl_absorpt_correction_T_max 0.8459
_exptl_absorpt_correction_T_min 0.7175
_exptl_absorpt_correction_type multi-scan
_exptl_absorpt_process_details 'SADABS (Sheldrick, 2007)'
_exptl_crystal_colour colourless
_exptl_crystal_density_diffrn 1.770
_exptl_crystal_density_method 'not measured'
_exptl_crystal_description Block
_exptl_crystal_F_000 3776
_exptl_crystal_size_max 0.10
_exptl_crystal_size_mid 0.08
_exptl_crystal_size_min 0.06
_refine_diff_density_max 1.678
_refine_diff_density_min -1.055
_refine_diff_density_rms 0.111
_refine_ls_extinction_method none
_refine_ls_goodness_of_fit_ref 1.043
_refine_ls_hydrogen_treatment constr
_refine_ls_matrix_type full
_refine_ls_number_parameters 396
_refine_ls_number_reflns 8837
_refine_ls_number_restraints 0
_refine_ls_restrained_S_all 1.043
_refine_ls_R_factor_all 0.0374
_refine_ls_R_factor_gt 0.0281
_refine_ls_shift/su_max 0.002
_refine_ls_shift/su_mean 0.000
_refine_ls_structure_factor_coef Fsqd
_refine_ls_weighting_details 'calc w=1/[\s^2^(Fo^2^)+(0.0228P)^2^+12.5283P] where P=(Fo^2^+2Fc^2^)/3'
_refine_ls_weighting_scheme calc
_refine_ls_wR_factor_gt 0.0578
_refine_ls_wR_factor_ref 0.0623
_reflns_number_gt 7505
_reflns_number_total 8837
_reflns_threshold_expression >2\s(I)
_cod_data_source_file b804311f.txt
_cod_data_source_block msb350a_0m
_cod_depositor_comments
;
The following automatic conversions were performed:
'_symmetry_cell_setting' value 'Orthorhombic' changed to 'orthorhombic'
according to '/home/saulius/struct/CIF-dictionaries/cif_core.dic'
dictionary named 'cif_core.dic' version 2.4.1 from 2010-06-29.

Automatic conversion script
Id: cif_fix_enum 1527 2010-12-29 10:47:43Z saulius 
;
_cod_original_cell_volume 7163.8(6)
_cod_original_sg_symbol_H-M Pccn
_cod_database_code 7004209

loop_
_symmetry_equiv_pos_as_xyz
'x, y, z'
'-x+1/2, -y+1/2, z'
'-x, y+1/2, -z+1/2'
'x+1/2, -y, -z+1/2'
'-x, -y, -z'
'x-1/2, y-1/2, -z'
'x, -y-1/2, z-1/2'
'-x-1/2, y, z-1/2'

loop_
_atom_site_label
_atom_site_type_symbol
_atom_site_fract_x
_atom_site_fract_y
_atom_site_fract_z
_atom_site_U_iso_or_equiv
_atom_site_adp_type
_atom_site_occupancy
_atom_site_symmetry_multiplicity
_atom_site_calc_flag
_atom_site_refinement_flags
_atom_site_disorder_assembly
_atom_site_disorder_group
I1 I 0.7500 0.2500 0.214488(11) 0.01114(5) Uani 1 2 d S . .
Cu1 Cu 0.650336(13) 0.26488(2) 0.135485(14) 0.01076(7) Uani 1 1 d . . .
P1 P 0.69431(3) 0.25860(4) 0.04326(3) 0.00962(12) Uani 1 1 d . . .
O1 O 0.57420(9) 0.32350(16) -0.11815(10) 0.0263(5) Uani 1 1 d . . .
N1 N 0.74574(9) 0.17529(14) 0.03151(10) 0.0105(4) Uani 1 1 d . . .
N2 N 0.65056(9) 0.26807(15) -0.01903(10) 0.0144(5) Uani 1 1 d . . .
N3 N 0.59330(9) 0.16883(15) 0.17183(10) 0.0128(4) Uani 1 1 d . . .
N4 N 0.60479(9) 0.36960(14) 0.17716(10) 0.0125(4) Uani 1 1 d . . .
C1 C 0.73873(11) 0.07547(17) 0.03449(12) 0.0128(5) Uani 1 1 d . . .
C2 C 0.72040(14) 0.04244(19) -0.03114(13) 0.0225(6) Uani 1 1 d . . .
H2A H 0.6828 0.0694 -0.0425 0.034 Uiso 1 1 calc R . .
H2B H 0.7167 -0.0234 -0.0306 0.034 Uiso 1 1 calc R . .
H2C H 0.7499 0.0601 -0.0624 0.034 Uiso 1 1 calc R . .
C3 C 0.79685(12) 0.03179(18) 0.05220(14) 0.0194(6) Uani 1 1 d . . .
H3A H 0.8264 0.0479 0.0206 0.029 Uiso 1 1 calc R . .
H3B H 0.7923 -0.0339 0.0534 0.029 Uiso 1 1 calc R . .
H3C H 0.8092 0.0534 0.0940 0.029 Uiso 1 1 calc R . .
C4 C 0.69235(12) 0.04969(18) 0.08296(13) 0.0189(6) Uani 1 1 d . . .
H4A H 0.7034 0.0731 0.1247 0.028 Uiso 1 1 calc R . .
H4B H 0.6890 -0.0162 0.0850 0.028 Uiso 1 1 calc R . .
H4C H 0.6548 0.0755 0.0703 0.028 Uiso 1 1 calc R . .
C5 C 0.66965(13) 0.2698(2) -0.08519(12) 0.0219(6) Uani 1 1 d . . .
H5A H 0.6641 0.2094 -0.1043 0.026 Uiso 1 1 calc R . .
H5B H 0.7117 0.2847 -0.0871 0.026 Uiso 1 1 calc R . .
C6 C 0.63541(12) 0.3388(2) -0.12217(14) 0.0256(7) Uani 1 1 d . . .
H6A H 0.6444 0.3998 -0.1057 0.031 Uiso 1 1 calc R . .
H6B H 0.6475 0.3367 -0.1672 0.031 Uiso 1 1 calc R . .
C7 C 0.55611(12) 0.3289(2) -0.05318(14) 0.0231(6) Uani 1 1 d . . .
H7A H 0.5134 0.3194 -0.0505 0.028 Uiso 1 1 calc R . .
H7B H 0.5649 0.3898 -0.0364 0.028 Uiso 1 1 calc R . .
C8 C 0.58697(11) 0.2586(2) -0.01336(13) 0.0173(6) Uani 1 1 d . . .
H8A H 0.5754 0.2657 0.0316 0.021 Uiso 1 1 calc R . .
H8B H 0.5751 0.1976 -0.0275 0.021 Uiso 1 1 calc R . .
C9 C 0.60925(11) 0.11236(17) 0.21871(12) 0.0127(5) Uani 1 1 d . . .
H9 H 0.6490 0.1115 0.2313 0.015 Uiso 1 1 calc R . .
C10 C 0.57064(11) 0.05547(17) 0.24957(12) 0.0129(5) Uani 1 1 d . . .
H10 H 0.5836 0.0188 0.2837 0.015 Uiso 1 1 calc R . .
C11 C 0.51257(11) 0.05249(17) 0.23020(12) 0.0133(5) Uani 1 1 d . . .
C12 C 0.49624(12) 0.10882(19) 0.18081(13) 0.0178(6) Uani 1 1 d . . .
H12 H 0.4573 0.1077 0.1654 0.021 Uiso 1 1 calc R . .
C13 C 0.53680(12) 0.16694(19) 0.15396(13) 0.0168(5) Uani 1 1 d . . .
H13 H 0.5242 0.2071 0.1216 0.020 Uiso 1 1 calc R . .
C14 C 0.60045(11) 0.37257(18) 0.24087(12) 0.0143(5) Uani 1 1 d . . .
H14 H 0.6236 0.3321 0.2651 0.017 Uiso 1 1 calc R . .
C15 C 0.56413(11) 0.43144(18) 0.27279(13) 0.0145(5) Uani 1 1 d . . .
H15 H 0.5630 0.4317 0.3178 0.017 Uiso 1 1 calc R . .
C16 C 0.52903(11) 0.49064(18) 0.23815(12) 0.0128(5) Uani 1 1 d . . .
C17 C 0.53314(11) 0.48808(18) 0.17233(13) 0.0145(5) Uani 1 1 d . . .
H17 H 0.5100 0.5271 0.1470 0.017 Uiso 1 1 calc R . .
C18 C 0.57150(11) 0.42781(18) 0.14412(13) 0.0145(5) Uani 1 1 d . . .
H18 H 0.5744 0.4276 0.0992 0.017 Uiso 1 1 calc R . .
I2 I 0.7500 0.7500 0.456611(12) 0.01698(6) Uani 1 2 d S . .
I3 I 0.574553(8) 0.859385(15) 0.429589(9) 0.02619(6) Uani 1 1 d . . .
Cu2 Cu 0.661904(15) 0.78866(2) 0.379947(16) 0.01640(7) Uani 1 1 d . . .
P2 P 0.69514(3) 0.76410(4) 0.28287(3) 0.01174(13) Uani 1 1 d . . .
O2 O 0.56837(9) 0.75411(15) 0.12068(10) 0.0248(5) Uani 1 1 d . . .
N5 N 0.74138(9) 0.67575(14) 0.27105(10) 0.0123(4) Uani 1 1 d . . .
N6 N 0.65064(10) 0.76795(15) 0.22069(11) 0.0150(5) Uani 1 1 d . . .
C19 C 0.72981(12) 0.57810(17) 0.28032(13) 0.0141(5) Uani 1 1 d . . .
C20 C 0.78435(13) 0.5316(2) 0.30526(17) 0.0260(7) Uani 1 1 d . . .
H20A H 0.7944 0.5565 0.3469 0.039 Uiso 1 1 calc R . .
H20B H 0.8167 0.5417 0.2757 0.039 Uiso 1 1 calc R . .
H20C H 0.7771 0.4667 0.3092 0.039 Uiso 1 1 calc R . .
C21 C 0.71391(15) 0.5378(2) 0.21599(14) 0.0248(7) Uani 1 1 d . . .
H21A H 0.7101 0.4722 0.2200 0.037 Uiso 1 1 calc R . .
H21B H 0.7446 0.5520 0.1852 0.037 Uiso 1 1 calc R . .
H21C H 0.6768 0.5634 0.2015 0.037 Uiso 1 1 calc R . .
C22 C 0.68004(12) 0.56395(19) 0.32690(13) 0.0185(6) Uani 1 1 d . . .
H22A H 0.6902 0.5913 0.3678 0.028 Uiso 1 1 calc R . .
H22B H 0.6733 0.4992 0.3327 0.028 Uiso 1 1 calc R . .
H22C H 0.6446 0.5923 0.3103 0.028 Uiso 1 1 calc R . .
C23 C 0.59256(12) 0.80916(19) 0.22571(14) 0.0180(6) Uani 1 1 d . . .
H23A H 0.5941 0.8726 0.2111 0.022 Uiso 1 1 calc R . .
H23B H 0.5795 0.8086 0.2704 0.022 Uiso 1 1 calc R . .
C24 C 0.55000(13) 0.7558(2) 0.18481(14) 0.0233(6) Uani 1 1 d . . .
H24A H 0.5472 0.6932 0.2010 0.028 Uiso 1 1 calc R . .
H24B H 0.5108 0.7836 0.1875 0.028 Uiso 1 1 calc R . .
C25 C 0.62341(12) 0.7092(2) 0.11581(14) 0.0215(6) Uani 1 1 d . . .
H25A H 0.6355 0.7069 0.0708 0.026 Uiso 1 1 calc R . .
H25B H 0.6194 0.6465 0.1313 0.026 Uiso 1 1 calc R . .
C26 C 0.67004(12) 0.7577(2) 0.15432(12) 0.0184(6) Uani 1 1 d . . .
H26A H 0.7068 0.7227 0.1530 0.022 Uiso 1 1 calc R . .
H26B H 0.6776 0.8179 0.1357 0.022 Uiso 1 1 calc R . .
N7 N 0.55923(17) 0.4734(2) 0.43591(16) 0.0497(9) Uani 1 1 d . . .
C27 C 0.56675(18) 0.5342(3) 0.46868(18) 0.0414(9) Uani 1 1 d . . .
C28 C 0.5744(2) 0.6098(3) 0.5111(2) 0.0546(12) Uani 1 1 d . . .
H28A H 0.5536 0.5981 0.5508 0.082 Uiso 1 1 calc R . .
H28B H 0.5588 0.6645 0.4912 0.082 Uiso 1 1 calc R . .
H28C H 0.6160 0.6180 0.5199 0.082 Uiso 1 1 calc R . .

loop_
_atom_site_aniso_label
_atom_site_aniso_U_11
_atom_site_aniso_U_22
_atom_site_aniso_U_33
_atom_site_aniso_U_23
_atom_site_aniso_U_13
_atom_site_aniso_U_12
I1 0.00863(10) 0.01307(11) 0.01172(11) 0.000 0.000 -0.00048(8)
Cu1 0.01064(14) 0.01055(15) 0.01109(15) -0.00020(11) 0.00255(11) -0.00020(11)
P1 0.0090(3) 0.0107(3) 0.0091(3) 0.0005(2) -0.0006(2) -0.0003(2)
O1 0.0142(10) 0.0466(14) 0.0182(10) 0.0100(10) -0.0058(8) -0.0032(9)
N1 0.0100(10) 0.0104(10) 0.0110(10) -0.0006(8) -0.0001(8) -0.0007(8)
N2 0.0105(10) 0.0224(12) 0.0102(10) 0.0014(9) 0.0004(8) 0.0005(9)
N3 0.0124(10) 0.0129(11) 0.0130(11) -0.0008(8) 0.0017(8) -0.0021(8)
N4 0.0096(10) 0.0122(10) 0.0159(11) -0.0013(8) 0.0011(8) -0.0014(8)
C1 0.0154(13) 0.0088(12) 0.0141(12) -0.0032(9) -0.0005(10) -0.0016(10)
C2 0.0326(17) 0.0168(14) 0.0179(14) -0.0078(11) -0.0034(12) -0.0021(12)
C3 0.0170(14) 0.0137(13) 0.0276(15) -0.0004(11) -0.0012(11) 0.0022(11)
C4 0.0211(14) 0.0128(13) 0.0228(15) 0.0010(11) 0.0041(11) -0.0016(11)
C5 0.0205(14) 0.0368(18) 0.0082(12) 0.0009(11) -0.0006(11) 0.0038(13)
C6 0.0165(14) 0.0422(19) 0.0180(15) 0.0116(13) -0.0032(11) -0.0026(13)
C7 0.0128(13) 0.0366(17) 0.0200(15) 0.0091(13) -0.0019(11) 0.0018(12)
C8 0.0126(12) 0.0234(14) 0.0159(13) 0.0030(11) -0.0033(10) -0.0043(11)
C9 0.0115(12) 0.0135(12) 0.0133(12) 0.0005(10) 0.0004(10) -0.0014(10)
C10 0.0134(12) 0.0142(12) 0.0111(12) 0.0008(10) 0.0002(10) 0.0014(10)
C11 0.0128(12) 0.0128(12) 0.0143(12) -0.0017(10) 0.0028(10) -0.0024(10)
C12 0.0101(12) 0.0246(15) 0.0187(14) 0.0047(11) -0.0011(10) -0.0022(11)
C13 0.0128(12) 0.0195(14) 0.0180(14) 0.0054(11) -0.0012(10) -0.0006(10)
C14 0.0128(12) 0.0149(13) 0.0152(13) 0.0006(10) 0.0001(10) 0.0016(10)
C15 0.0114(12) 0.0187(13) 0.0135(13) -0.0027(10) 0.0005(10) 0.0000(10)
C16 0.0085(12) 0.0140(12) 0.0159(13) -0.0025(10) -0.0002(10) -0.0017(10)
C17 0.0122(12) 0.0136(13) 0.0176(13) 0.0007(10) -0.0017(10) 0.0020(10)
C18 0.0134(12) 0.0151(13) 0.0150(13) -0.0016(10) 0.0018(10) 0.0005(10)
I2 0.01521(12) 0.02092(13) 0.01481(12) 0.000 0.000 0.00222(10)
I3 0.01759(9) 0.03829(12) 0.02270(10) -0.00250(8) 0.00266(8) 0.01034(8)
Cu2 0.01485(16) 0.01835(17) 0.01600(16) -0.00122(13) 0.00265(13) 0.00149(13)
P2 0.0108(3) 0.0113(3) 0.0131(3) -0.0004(2) -0.0008(2) 0.0008(2)
O2 0.0195(10) 0.0343(12) 0.0206(10) -0.0024(9) -0.0066(8) 0.0018(9)
N5 0.0108(10) 0.0105(10) 0.0156(11) -0.0015(8) 0.0018(8) 0.0013(8)
N6 0.0131(11) 0.0167(11) 0.0152(11) -0.0007(9) -0.0031(9) 0.0004(9)
C19 0.0147(12) 0.0101(12) 0.0174(13) 0.0002(10) 0.0017(10) 0.0005(10)
C20 0.0179(15) 0.0154(14) 0.0448(19) 0.0040(13) -0.0020(13) 0.0035(12)
C21 0.0406(18) 0.0146(14) 0.0191(15) -0.0020(11) 0.0027(13) -0.0062(13)
C22 0.0205(14) 0.0163(13) 0.0187(14) 0.0004(11) 0.0032(11) -0.0031(11)
C23 0.0140(13) 0.0179(14) 0.0223(15) -0.0037(11) -0.0041(11) 0.0037(11)
C24 0.0148(13) 0.0314(16) 0.0236(15) -0.0031(13) -0.0039(11) 0.0006(12)
C25 0.0190(14) 0.0296(16) 0.0158(14) -0.0031(12) -0.0019(11) 0.0012(12)
C26 0.0165(13) 0.0258(15) 0.0130(13) 0.0012(11) -0.0020(10) -0.0016(11)
N7 0.064(2) 0.048(2) 0.0361(18) -0.0029(16) 0.0002(17) 0.0111(18)
C27 0.053(2) 0.037(2) 0.034(2) -0.0004(17) -0.0034(17) 0.0159(18)
C28 0.061(3) 0.031(2) 0.071(3) -0.012(2) -0.022(2) 0.006(2)

loop_
_atom_type_symbol
_atom_type_description
_atom_type_scat_dispersion_real
_atom_type_scat_dispersion_imag
_atom_type_scat_source
C C 0.0033 0.0016 'International Tables Vol C Tables 4.2.6.8 and 6.1.1.4'
H H 0.0000 0.0000 'International Tables Vol C Tables 4.2.6.8 and 6.1.1.4'
N N 0.0061 0.0033 'International Tables Vol C Tables 4.2.6.8 and 6.1.1.4'
O O 0.0106 0.0060 'International Tables Vol C Tables 4.2.6.8 and 6.1.1.4'
P P 0.1023 0.0942 'International Tables Vol C Tables 4.2.6.8 and 6.1.1.4'
Cu Cu 0.3201 1.2651 'International Tables Vol C Tables 4.2.6.8 and 6.1.1.4'
I I -0.4742 1.8119 'International Tables Vol C Tables 4.2.6.8 and 6.1.1.4'

loop_
_geom_angle_atom_site_label_1
_geom_angle_atom_site_label_2
_geom_angle_atom_site_label_3
_geom_angle
_geom_angle_site_symmetry_1
_geom_angle_site_symmetry_3
_geom_angle_publ_flag
Cu1 I1 Cu1 108.069(15) . 2_655 ?
N4 Cu1 N3 92.26(9) . . ?
N4 Cu1 P1 129.90(6) . . ?
N3 Cu1 P1 125.95(6) . . ?
N4 Cu1 I1 102.46(6) . . ?
N3 Cu1 I1 103.71(6) . . ?
P1 Cu1 I1 98.46(2) . . ?
N2 P1 N1 108.88(11) . 2_655 ?
N2 P1 N1 111.11(11) . . ?
N1 P1 N1 80.76(11) 2_655 . ?
N2 P1 Cu1 114.87(8) . . ?
N1 P1 Cu1 118.36(8) 2_655 . ?
N1 P1 Cu1 118.17(8) . . ?
N2 P1 P1 127.60(8) . 2_655 ?
N1 P1 P1 41.87(7) 2_655 2_655 ?
N1 P1 P1 41.30(7) . 2_655 ?
Cu1 P1 P1 117.506(18) . 2_655 ?
C6 O1 C7 109.5(2) . . ?
C1 N1 P1 130.63(17) . 2_655 ?
C1 N1 P1 129.12(17) . . ?
P1 N1 P1 96.83(11) 2_655 . ?
C5 N2 C8 112.1(2) . . ?
C5 N2 P1 125.16(18) . . ?
C8 N2 P1 121.84(18) . . ?
C9 N3 C13 116.9(2) . . ?
C9 N3 Cu1 121.69(17) . . ?
C13 N3 Cu1 121.01(18) . . ?
C18 N4 C14 117.0(2) . . ?
C18 N4 Cu1 123.20(18) . . ?
C14 N4 Cu1 119.05(17) . . ?
N1 C1 C4 110.7(2) . . ?
N1 C1 C2 108.1(2) . . ?
C4 C1 C2 109.6(2) . . ?
N1 C1 C3 109.7(2) . . ?
C4 C1 C3 109.8(2) . . ?
C2 C1 C3 109.0(2) . . ?
C1 C2 H2A 109.5 . . ?
C1 C2 H2B 109.5 . . ?
H2A C2 H2B 109.5 . . ?
C1 C2 H2C 109.5 . . ?
H2A C2 H2C 109.5 . . ?
H2B C2 H2C 109.5 . . ?
C1 C3 H3A 109.5 . . ?
C1 C3 H3B 109.5 . . ?
H3A C3 H3B 109.5 . . ?
C1 C3 H3C 109.5 . . ?
H3A C3 H3C 109.5 . . ?
H3B C3 H3C 109.5 . . ?
C1 C4 H4A 109.5 . . ?
C1 C4 H4B 109.5 . . ?
H4A C4 H4B 109.5 . . ?
C1 C4 H4C 109.5 . . ?
H4A C4 H4C 109.5 . . ?
H4B C4 H4C 109.5 . . ?
N2 C5 C6 110.5(2) . . ?
N2 C5 H5A 109.6 . . ?
C6 C5 H5A 109.6 . . ?
N2 C5 H5B 109.6 . . ?
C6 C5 H5B 109.6 . . ?
H5A C5 H5B 108.1 . . ?
O1 C6 C5 112.0(2) . . ?
O1 C6 H6A 109.2 . . ?
C5 C6 H6A 109.2 . . ?
O1 C6 H6B 109.2 . . ?
C5 C6 H6B 109.2 . . ?
H6A C6 H6B 107.9 . . ?
O1 C7 C8 110.9(2) . . ?
O1 C7 H7A 109.5 . . ?
C8 C7 H7A 109.5 . . ?
O1 C7 H7B 109.5 . . ?
C8 C7 H7B 109.5 . . ?
H7A C7 H7B 108.0 . . ?
N2 C8 C7 110.7(2) . . ?
N2 C8 H8A 109.5 . . ?
C7 C8 H8A 109.5 . . ?
N2 C8 H8B 109.5 . . ?
C7 C8 H8B 109.5 . . ?
H8A C8 H8B 108.1 . . ?
N3 C9 C10 123.4(2) . . ?
N3 C9 H9 118.3 . . ?
C10 C9 H9 118.3 . . ?
C9 C10 C11 119.5(2) . . ?
C9 C10 H10 120.3 . . ?
C11 C10 H10 120.3 . . ?
C12 C11 C10 117.3(2) . . ?
C12 C11 C16 122.5(2) . 3_645 ?
C10 C11 C16 120.2(2) . 3_645 ?
C11 C12 C13 119.9(2) . . ?
C11 C12 H12 120.0 . . ?
C13 C12 H12 120.0 . . ?
N3 C13 C12 122.8(2) . . ?
N3 C13 H13 118.6 . . ?
C12 C13 H13 118.6 . . ?
N4 C14 C15 123.4(2) . . ?
N4 C14 H14 118.3 . . ?
C15 C14 H14 118.3 . . ?
C14 C15 C16 119.3(2) . . ?
C14 C15 H15 120.3 . . ?
C16 C15 H15 120.3 . . ?
C17 C16 C15 117.7(2) . . ?
C17 C16 C11 120.6(2) . 3_655 ?
C15 C16 C11 121.6(2) . 3_655 ?
C18 C17 C16 119.2(2) . . ?
C18 C17 H17 120.4 . . ?
C16 C17 H17 120.4 . . ?
N4 C18 C17 123.4(2) . . ?
N4 C18 H18 118.3 . . ?
C17 C18 H18 118.3 . . ?
Cu2 I2 Cu2 104.812(17) . 2_665 ?
P2 Cu2 I3 137.25(2) . . ?
P2 Cu2 I2 105.43(2) . . ?
I3 Cu2 I2 116.584(15) . . ?
N6 P2 N5 107.04(11) . . ?
N6 P2 N5 112.72(11) . 2_665 ?
N5 P2 N5 81.42(11) . 2_665 ?
N6 P2 Cu2 120.82(9) . . ?
N5 P2 Cu2 118.41(8) . . ?
N5 P2 Cu2 109.82(8) 2_665 . ?
N6 P2 P2 127.67(8) . 2_665 ?
N5 P2 P2 42.26(7) . 2_665 ?
N5 P2 P2 41.60(7) 2_665 2_665 ?
Cu2 P2 P2 111.50(2) . 2_665 ?
C24 O2 C25 109.8(2) . . ?
C19 N5 P2 128.25(17) . . ?
C19 N5 P2 129.47(18) . 2_665 ?
P2 N5 P2 96.14(11) . 2_665 ?
C23 N6 C26 112.6(2) . . ?
C23 N6 P2 120.92(18) . . ?
C26 N6 P2 124.01(18) . . ?
N5 C19 C22 110.7(2) . . ?
N5 C19 C20 109.9(2) . . ?
C22 C19 C20 109.3(2) . . ?
N5 C19 C21 107.9(2) . . ?
C22 C19 C21 109.9(2) . . ?
C20 C19 C21 109.1(2) . . ?
C19 C20 H20A 109.5 . . ?
C19 C20 H20B 109.5 . . ?
H20A C20 H20B 109.5 . . ?
C19 C20 H20C 109.5 . . ?
H20A C20 H20C 109.5 . . ?
H20B C20 H20C 109.5 . . ?
C19 C21 H21A 109.5 . . ?
C19 C21 H21B 109.5 . . ?
H21A C21 H21B 109.5 . . ?
C19 C21 H21C 109.5 . . ?
H21A C21 H21C 109.5 . . ?
H21B C21 H21C 109.5 . . ?
C19 C22 H22A 109.5 . . ?
C19 C22 H22B 109.5 . . ?
H22A C22 H22B 109.5 . . ?
C19 C22 H22C 109.5 . . ?
H22A C22 H22C 109.5 . . ?
H22B C22 H22C 109.5 . . ?
N6 C23 C24 108.9(2) . . ?
N6 C23 H23A 109.9 . . ?
C24 C23 H23A 109.9 . . ?
N6 C23 H23B 109.9 . . ?
C24 C23 H23B 109.9 . . ?
H23A C23 H23B 108.3 . . ?
O2 C24 C23 111.0(2) . . ?
O2 C24 H24A 109.4 . . ?
C23 C24 H24A 109.4 . . ?
O2 C24 H24B 109.4 . . ?
C23 C24 H24B 109.4 . . ?
H24A C24 H24B 108.0 . . ?
O2 C25 C26 111.2(2) . . ?
O2 C25 H25A 109.4 . . ?
C26 C25 H25A 109.4 . . ?
O2 C25 H25B 109.4 . . ?
C26 C25 H25B 109.4 . . ?
H25A C25 H25B 108.0 . . ?
N6 C26 C25 110.0(2) . . ?
N6 C26 H26A 109.7 . . ?
C25 C26 H26A 109.7 . . ?
N6 C26 H26B 109.7 . . ?
C25 C26 H26B 109.7 . . ?
H26A C26 H26B 108.2 . . ?
N7 C27 C28 178.0(5) . . ?
C27 C28 H28A 109.5 . . ?
C27 C28 H28B 109.5 . . ?
H28A C28 H28B 109.5 . . ?
C27 C28 H28C 109.5 . . ?
H28A C28 H28C 109.5 . . ?
H28B C28 H28C 109.5 . . ?

loop_
_geom_bond_atom_site_label_1
_geom_bond_atom_site_label_2
_geom_bond_distance
_geom_bond_site_symmetry_2
_geom_bond_publ_flag
I1 Cu1 2.8364(3) . ?
I1 Cu1 2.8364(4) 2_655 ?
Cu1 N4 2.067(2) . ?
Cu1 N3 2.079(2) . ?
Cu1 P1 2.1924(7) . ?
P1 N2 1.659(2) . ?
P1 N1 1.706(2) 2_655 ?
P1 N1 1.725(2) . ?
P1 P1 2.5663(13) 2_655 ?
O1 C6 1.424(3) . ?
O1 C7 1.434(4) . ?
N1 C1 1.489(3) . ?
N1 P1 1.706(2) 2_655 ?
N2 C5 1.462(3) . ?
N2 C8 1.470(3) . ?
N3 C9 1.346(3) . ?
N3 C13 1.349(3) . ?
N4 C18 1.346(3) . ?
N4 C14 1.348(3) . ?
C1 C4 1.523(4) . ?
C1 C2 1.527(4) . ?
C1 C3 1.528(4) . ?
C2 H2A 0.9800 . ?
C2 H2B 0.9800 . ?
C2 H2C 0.9800 . ?
C3 H3A 0.9800 . ?
C3 H3B 0.9800 . ?
C3 H3C 0.9800 . ?
C4 H4A 0.9800 . ?
C4 H4B 0.9800 . ?
C4 H4C 0.9800 . ?
C5 C6 1.507(4) . ?
C5 H5A 0.9900 . ?
C5 H5B 0.9900 . ?
C6 H6A 0.9900 . ?
C6 H6B 0.9900 . ?
C7 C8 1.513(4) . ?
C7 H7A 0.9900 . ?
C7 H7B 0.9900 . ?
C8 H8A 0.9900 . ?
C8 H8B 0.9900 . ?
C9 C10 1.385(3) . ?
C9 H9 0.9500 . ?
C10 C11 1.393(4) . ?
C10 H10 0.9500 . ?
C11 C12 1.386(4) . ?
C11 C16 1.482(4) 3_645 ?
C12 C13 1.388(4) . ?
C12 H12 0.9500 . ?
C13 H13 0.9500 . ?
C14 C15 1.381(4) . ?
C14 H14 0.9500 . ?
C15 C16 1.397(4) . ?
C15 H15 0.9500 . ?
C16 C17 1.391(4) . ?
C16 C11 1.482(4) 3_655 ?
C17 C18 1.387(4) . ?
C17 H17 0.9500 . ?
C18 H18 0.9500 . ?
I2 Cu2 2.6497(4) . ?
I2 Cu2 2.6498(4) 2_665 ?
I3 Cu2 2.4910(4) . ?
Cu2 P2 2.2143(7) . ?
P2 N6 1.662(2) . ?
P2 N5 1.703(2) . ?
P2 N5 1.725(2) 2_665 ?
P2 P2 2.5502(13) 2_665 ?
O2 C24 1.417(4) . ?
O2 C25 1.430(3) . ?
N5 C19 1.484(3) . ?
N5 P2 1.725(2) 2_665 ?
N6 C23 1.469(3) . ?
N6 C26 1.476(3) . ?
C19 C22 1.520(4) . ?
C19 C20 1.521(4) . ?
C19 C21 1.526(4) . ?
C20 H20A 0.9800 . ?
C20 H20B 0.9800 . ?
C20 H20C 0.9800 . ?
C21 H21A 0.9800 . ?
C21 H21B 0.9800 . ?
C21 H21C 0.9800 . ?
C22 H22A 0.9800 . ?
C22 H22B 0.9800 . ?
C22 H22C 0.9800 . ?
C23 C24 1.524(4) . ?
C23 H23A 0.9900 . ?
C23 H23B 0.9900 . ?
C24 H24A 0.9900 . ?
C24 H24B 0.9900 . ?
C25 C26 1.522(4) . ?
C25 H25A 0.9900 . ?
C25 H25B 0.9900 . ?
C26 H26A 0.9900 . ?
C26 H26B 0.9900 . ?
N7 C27 1.148(5) . ?
C27 C28 1.443(5) . ?
C28 H28A 0.9800 . ?
C28 H28B 0.9800 . ?
C28 H28C 0.9800 . ?
